data_1509486
loop_
_publ_author_name
'Doumerc, J.P.'
'Shin, Y.J.'
'Hagenmuller, P.'
'Delmas, C.'
'Pouchard, M.'
'Dordor, P.'

_publ_section_title
;
 Influence of the preparation method and doping on the magnetic and
 electrical properties of Ag Ni O2
;
_journal_name_full 'Journal of Solid State Chemistry'
_journal_page_first 303
_journal_page_last 313
_journal_paper_doi 10.1006/jssc.1993.1352
_journal_volume 107
_journal_year 1993
_chemical_formula_sum 'Ag Ni O2'
_space_group_IT_number 166
_symmetry_space_group_name_Hall '-R 3 2"'
_symmetry_space_group_name_H-M 'R -3 m :H'
_cell_angle_alpha 90
_cell_angle_beta 90
_cell_angle_gamma 120
_cell_formula_units_Z 3
_cell_length_a 2.939
_cell_length_b 2.939
_cell_length_c 18.37
_cell_volume 137.417
_citation_journal_id_ASTM JSSCBI
_cod_data_source_file silver1-2_458.cif
_cod_data_source_block Ag1Ni1O2
_cod_original_cell_volume 137.4165
_cod_original_formula_sum 'Ag1 Ni1 O2'
_cod_database_code 1509486

loop_
_symmetry_equiv_pos_as_xyz
x,y,z
-y,x-y,z
-x+y,-x,z
y,x,-z
-x,-x+y,-z
x-y,-y,-z
-x,-y,-z
y,-x+y,-z
x-y,x,-z
-y,-x,z
x,x-y,z
-x+y,y,z
x+2/3,y+1/3,z+1/3
-y+2/3,x-y+1/3,z+1/3
-x+y+2/3,-x+1/3,z+1/3
y+2/3,x+1/3,-z+1/3
-x+2/3,-x+y+1/3,-z+1/3
x-y+2/3,-y+1/3,-z+1/3
-x+2/3,-y+1/3,-z+1/3
y+2/3,-x+y+1/3,-z+1/3
x-y+2/3,x+1/3,-z+1/3
-y+2/3,-x+1/3,z+1/3
x+2/3,x-y+1/3,z+1/3
-x+y+2/3,y+1/3,z+1/3
x+1/3,y+2/3,z+2/3
-y+1/3,x-y+2/3,z+2/3
-x+y+1/3,-x+2/3,z+2/3
y+1/3,x+2/3,-z+2/3
-x+1/3,-x+y+2/3,-z+2/3
x-y+1/3,-y+2/3,-z+2/3
-x+1/3,-y+2/3,-z+2/3
y+1/3,-x+y+2/3,-z+2/3
x-y+1/3,x+2/3,-z+2/3
-y+1/3,-x+2/3,z+2/3
x+1/3,x-y+2/3,z+2/3
-x+y+1/3,y+2/3,z+2/3

loop_
_atom_site_label
_atom_site_type_symbol
_atom_site_fract_x
_atom_site_fract_y
_atom_site_fract_z
_atom_site_occupancy
_atom_site_U_iso_or_equiv
Ni1 Ni+3 0 0 0.5 1 0.0
Ag1 Ag+1 0 0 0 1 0.0
O1 O-2 0 0 0.1155 1 0.0
